data_1552263
loop_
_publ_author_name
'Huang, Hai'
'Yang, Wen'
'Zhang, Zuliang'
'Lai, Zengwei'
'Sun, Jianwei'

_publ_section_title
;
 A Mild Catalytic Synthesis of 2-Oxazolines via Oxetane Ring-Opening:
 Rapid Access to A Diverse Family of Natural Products
;
_journal_name_full 'Chemical Science'
_journal_paper_doi 10.1039/C9SC03843D
_journal_year 2019
_chemical_absolute_configuration ad
_chemical_formula_moiety 'C22 H20 N O3 P'
_chemical_formula_sum 'C22 H20 N O3 P'
_chemical_formula_weight 377.36
_chemical_name_systematic '(2-(4-(Hydroxymethyl)-4,5-dihydrooxazol-2-yl)phenyl)diphenylphosphine oxide'
_space_group_crystal_system monoclinic
_space_group_IT_number 4
_space_group_name_Hall 'P 2yb'
_space_group_name_H-M_alt 'P 1 21 1'
_symmetry_space_group_name_Hall 'P 2yb'
_symmetry_space_group_name_H-M 'P 1 21 1'
_atom_sites_solution_hydrogens geom
_atom_sites_solution_primary direct
_audit_creation_date 2017-09-06
_audit_creation_method
;
Olex2 1.2
(compiled 2017.08.10 svn.r3458 for OlexSys, GUI svn.r5381)
;
_audit_update_record
;
2019-04-07 deposited with the CCDC.    2019-08-26 downloaded from the CCDC.
;
_cell_angle_alpha 90
_cell_angle_beta 93.158(3)
_cell_angle_gamma 90
_cell_formula_units_Z 2
_cell_length_a 9.5956(3)
_cell_length_b 9.7344(4)
_cell_length_c 10.4231(4)
_cell_measurement_reflns_used 2377
_cell_measurement_temperature 100.01(10)
_cell_measurement_theta_max 74.7480
_cell_measurement_theta_min 4.2780
_cell_volume 972.12(6)
_computing_cell_refinement 'CrysAlisPro 1.171.38.46 (Rigaku OD, 2015)'
_computing_data_collection 'CrysAlisPro 1.171.38.46 (Rigaku OD, 2015)'
_computing_data_reduction 'CrysAlisPro 1.171.38.46 (Rigaku OD, 2015)'
_computing_molecular_graphics 'Olex2 (Dolomanov et al., 2009)'
_computing_publication_material 'Olex2 (Dolomanov et al., 2009)'
_computing_structure_refinement 'ShelXL (Sheldrick, 2015)'
_computing_structure_solution 'ShelXS (Sheldrick, 2008)'
_diffrn_ambient_environment N~2~
_diffrn_ambient_temperature 100.01(10)
_diffrn_detector 'CCD plate'
_diffrn_detector_area_resol_mean 10.3577
_diffrn_detector_type Atlas
_diffrn_measured_fraction_theta_full 0.991
_diffrn_measured_fraction_theta_max 0.989
_diffrn_measurement_details
;
List of Runs (angles in degrees, time in seconds):

  # Type    Start    End  Width  t~exp~   \w     \q     \k     \f   Frames
#--------------------------------------------------------------------------
  1  \w    127.00 175.00   1.00   10.00    --  110.57  45.00 120.00   48
  2  \w    -66.00  37.00   1.00    3.00    --  -40.57  77.00-180.00  103
  3  \w    -70.00  31.00   1.00    3.00    --  -40.57  57.00 -30.00  101
  4  \w    -69.00  33.00   1.00    3.00    --  -40.57  77.00  60.00  102
  5  \w     84.00 111.00   1.00   10.00    --  110.57  45.00 120.00   27
  6  \w     67.00 169.00   1.00   10.00    --  110.57  15.00  60.00  102
  7  \w     81.00 163.00   1.00   10.00    --  110.57  61.00 -90.00   82
  8  \w     40.00 138.00   1.00   10.00    --  110.57 -45.00  90.00   98
  9  \w     64.00 138.00   1.00   10.00    --  110.57 -77.00 150.00   74
 10  \w     34.00 115.00   1.00   10.00    --  110.57-111.00 -30.00   81
 11  \w     37.00 108.00   1.00   10.00    --  110.57 -94.00  90.00   71
 12  \w     37.00 128.00   1.00   10.00    --  110.57 -45.00 -60.00   91
;
_diffrn_measurement_device 'kappa diffractometer'
_diffrn_measurement_device_type 'SuperNova, Dual, Cu at zero, Atlas'
_diffrn_measurement_method '\w scans'
_diffrn_orient_matrix_type 'CrysAlisPro convention (1999,Acta A55,543-557)'
_diffrn_orient_matrix_UB_11 -0.0589447000
_diffrn_orient_matrix_UB_12 -0.0085016000
_diffrn_orient_matrix_UB_13 0.1343434000
_diffrn_orient_matrix_UB_21 0.1495068000
_diffrn_orient_matrix_UB_22 -0.0062451000
_diffrn_orient_matrix_UB_23 0.0615277000
_diffrn_orient_matrix_UB_31 0.0027243000
_diffrn_orient_matrix_UB_32 0.1579164000
_diffrn_orient_matrix_UB_33 0.0096196000
_diffrn_radiation_monochromator mirror
_diffrn_radiation_probe x-ray
_diffrn_radiation_type CuK\a
_diffrn_radiation_wavelength 1.54184
_diffrn_reflns_av_R_equivalents 0.0327
_diffrn_reflns_av_unetI/netI 0.0434
_diffrn_reflns_Laue_measured_fraction_full 0.991
_diffrn_reflns_Laue_measured_fraction_max 0.989
_diffrn_reflns_limit_h_max 11
_diffrn_reflns_limit_h_min -11
_diffrn_reflns_limit_k_max 11
_diffrn_reflns_limit_k_min -9
_diffrn_reflns_limit_l_max 12
_diffrn_reflns_limit_l_min -12
_diffrn_reflns_number 5136
_diffrn_reflns_point_group_measured_fraction_full 0.688
_diffrn_reflns_point_group_measured_fraction_max 0.687
_diffrn_reflns_theta_full 66.500
_diffrn_reflns_theta_max 67.488
_diffrn_reflns_theta_min 4.248
_diffrn_source 'micro-focus sealed X-ray tube'
_diffrn_source_current 0.80
_diffrn_source_power 0.040
_diffrn_source_target Cu
_diffrn_source_type 'SuperNova (Cu) X-ray Source'
_diffrn_source_voltage 50
_exptl_absorpt_coefficient_mu 1.431
_exptl_absorpt_correction_T_max 1.00000
_exptl_absorpt_correction_T_min 0.82333
_exptl_absorpt_correction_type multi-scan
_exptl_absorpt_process_details
;
CrysAlisPro 1.171.38.46 (Rigaku Oxford Diffraction, 2015)
Empirical absorption correction using spherical harmonics,
 implemented in SCALE3 ABSPACK scaling algorithm.
;
_exptl_crystal_colour colourless
_exptl_crystal_colour_primary colourless
_exptl_crystal_density_diffrn 1.289
_exptl_crystal_density_method 'not measured'
_exptl_crystal_description needle
_exptl_crystal_F_000 396
_exptl_crystal_recrystallization_method 'Re-crystallisation from solvent: dichloromethane, hexane'
_exptl_crystal_size_max 0.2
_exptl_crystal_size_mid 0.03
_exptl_crystal_size_min 0.02
_refine_diff_density_max 0.345
_refine_diff_density_min -0.188
_refine_diff_density_rms 0.038
_refine_ls_abs_structure_details
;
 Classical Flack method preferred over Parsons because s.u. lower.
;
_refine_ls_abs_structure_Flack 0.01(3)
_refine_ls_extinction_method none
_refine_ls_goodness_of_fit_ref 1.002
_refine_ls_hydrogen_treatment constr
_refine_ls_matrix_type full
_refine_ls_number_parameters 245
_refine_ls_number_reflns 2411
_refine_ls_number_restraints 1
_refine_ls_restrained_S_all 1.002
_refine_ls_R_factor_all 0.0366
_refine_ls_R_factor_gt 0.0327
_refine_ls_shift/su_max 0.000
_refine_ls_shift/su_mean 0.000
_refine_ls_structure_factor_coef Fsqd
_refine_ls_weighting_details 'w=1/[\s^2^(Fo^2^)+(0.0450P)^2^] where P=(Fo^2^+2Fc^2^)/3'
_refine_ls_weighting_scheme calc
_refine_ls_wR_factor_gt 0.0757
_refine_ls_wR_factor_ref 0.0770
_reflns_Friedel_coverage 0.306
_reflns_Friedel_fraction_full 0.342
_reflns_Friedel_fraction_max 0.344
_reflns_number_gt 2247
_reflns_number_total 2411
_reflns_threshold_expression 'I > 2\s(I)'
_cod_data_source_file c9sc03843d2.cif
_cod_data_source_block zu1cult
_cod_database_code 1552263
_shelx_shelxl_version_number 2014/7
_chemical_oxdiff_formula 'P O N3 C24 H22'
_shelx_space_group_comment
;
The symmetry employed for this shelxl refinement is uniquely defined
by the following loop, which should always be used as a source of
symmetry information in preference to the above space-group names.
They are only intended as comments.
;
_shelx_estimated_absorpt_t_max 0.972
_shelx_estimated_absorpt_t_min 0.763
_reflns_odcompleteness_completeness 99.79
_reflns_odcompleteness_iscentric 1
_reflns_odcompleteness_theta 68.13
_olex2_refinement_description
;
1. Fixed Uiso
 At 1.2 times of:
  All C(H) groups, All C(H,H) groups
 At 1.5 times of:
  All O(H) groups
2.a Ternary CH refined with riding coordinates:
 C9(H9)
2.b Secondary CH2 refined with riding coordinates:
 C8(H8A,H8B), C10(H10A,H10B)
2.c Aromatic/amide H refined with riding coordinates:
 C2(H2), C3(H3A), C4(H4), C5(H5), C12(H12), C13(H13), C14(H14), C15(H15),
 C16(H16), C22(H22), C23(H23), C24(H24), C25(H25), C26(H26)
2.d Idealised tetrahedral OH refined as rotating group:
 O3(H3)
;
_olex2_date_sample_data_collection 2017-09-04
_olex2_submission_special_instructions 'No special instructions were received'
_oxdiff_exptl_absorpt_empirical_details
;
Empirical correction (ABSPACK) includes:
- Absorption correction using spherical harmonics
- Frame scaling
;
_oxdiff_exptl_absorpt_empirical_full_max 1.456
_oxdiff_exptl_absorpt_empirical_full_min 0.690

loop_
_space_group_symop_operation_xyz
'x, y, z'
'-x, y+1/2, -z'

loop_
_atom_site_label
_atom_site_type_symbol
_atom_site_fract_x
_atom_site_fract_y
_atom_site_fract_z
_atom_site_U_iso_or_equiv
_atom_site_adp_type
_atom_site_occupancy
_atom_site_site_symmetry_order
_atom_site_calc_flag
_atom_site_refinement_flags_posn
P1 P 0.26475(6) 0.32121(7) 0.34604(6) 0.01929(16) Uani 1 1 d .
O1 O 0.2186(2) 0.1857(2) 0.2933(2) 0.0249(5) Uani 1 1 d .
O2 O 0.5752(2) 0.0617(2) 0.1995(2) 0.0305(5) Uani 1 1 d .
O3 O 0.2331(2) 0.0163(2) 0.0917(2) 0.0263(5) Uani 1 1 d .
H3 H 0.2359 0.0744 0.1514 0.040 Uiso 1 1 calc GR
N1 N 0.4471(2) 0.2329(3) 0.1050(2) 0.0241(5) Uani 1 1 d .
C1 C 0.4495(3) 0.3320(3) 0.3934(2) 0.0208(5) Uani 1 1 d .
C2 C 0.4925(3) 0.4041(3) 0.5039(3) 0.0250(6) Uani 1 1 d .
H2 H 0.4245 0.4476 0.5528 0.030 Uiso 1 1 calc R
C3 C 0.6325(3) 0.4140(3) 0.5443(3) 0.0299(7) Uani 1 1 d .
H3A H 0.6600 0.4656 0.6187 0.036 Uiso 1 1 calc R
C4 C 0.7320(3) 0.3476(4) 0.4747(3) 0.0328(8) Uani 1 1 d .
H4 H 0.8280 0.3531 0.5020 0.039 Uiso 1 1 calc R
C5 C 0.6915(3) 0.2735(3) 0.3659(3) 0.0283(7) Uani 1 1 d .
H5 H 0.7599 0.2272 0.3196 0.034 Uiso 1 1 calc R
C6 C 0.5507(3) 0.2658(3) 0.3227(3) 0.0214(6) Uani 1 1 d .
C7 C 0.5180(3) 0.1892(3) 0.2021(3) 0.0215(6) Uani 1 1 d .
C8 C 0.5370(3) 0.0083(4) 0.0715(3) 0.0311(7) Uani 1 1 d .
H8A H 0.4862 -0.0799 0.0768 0.037 Uiso 1 1 calc R
H8B H 0.6208 -0.0058 0.0218 0.037 Uiso 1 1 calc R
C9 C 0.4426(3) 0.1203(4) 0.0101(3) 0.0288(7) Uani 1 1 d .
H9 H 0.4825 0.1529 -0.0711 0.035 Uiso 1 1 calc R
C10 C 0.2918(3) 0.0738(4) -0.0180(3) 0.0304(7) Uani 1 1 d .
H10A H 0.2349 0.1535 -0.0481 0.036 Uiso 1 1 calc R
H10B H 0.2891 0.0047 -0.0878 0.036 Uiso 1 1 calc R
C11 C 0.2269(3) 0.4632(3) 0.2382(3) 0.0219(6) Uani 1 1 d .
C12 C 0.1263(3) 0.4435(3) 0.1374(3) 0.0261(6) Uani 1 1 d .
H12 H 0.0819 0.3569 0.1255 0.031 Uiso 1 1 calc R
C13 C 0.0922(3) 0.5520(4) 0.0548(3) 0.0323(7) Uani 1 1 d .
H13 H 0.0233 0.5393 -0.0133 0.039 Uiso 1 1 calc R
C14 C 0.1572(3) 0.6779(4) 0.0706(3) 0.0301(7) Uani 1 1 d .
H14 H 0.1346 0.7509 0.0126 0.036 Uiso 1 1 calc R
C15 C 0.2563(3) 0.6975(4) 0.1722(3) 0.0277(6) Uani 1 1 d .
H15 H 0.2993 0.7848 0.1847 0.033 Uiso 1 1 calc R
C16 C 0.2916(3) 0.5905(3) 0.2542(3) 0.0238(6) Uani 1 1 d .
H16 H 0.3606 0.6037 0.3220 0.029 Uiso 1 1 calc R
C21 C 0.1747(3) 0.3561(3) 0.4913(3) 0.0232(7) Uani 1 1 d .
C22 C 0.1603(3) 0.2459(4) 0.5747(3) 0.0283(7) Uani 1 1 d .
H22 H 0.2003 0.1594 0.5560 0.034 Uiso 1 1 calc R
C23 C 0.0875(3) 0.2622(4) 0.6855(3) 0.0307(7) Uani 1 1 d .
H23 H 0.0765 0.1869 0.7421 0.037 Uiso 1 1 calc R
C24 C 0.0310(3) 0.3901(4) 0.7127(3) 0.0276(7) Uani 1 1 d .
H24 H -0.0183 0.4021 0.7885 0.033 Uiso 1 1 calc R
C25 C 0.0460(3) 0.4988(4) 0.6307(3) 0.0281(7) Uani 1 1 d .
H25 H 0.0074 0.5857 0.6503 0.034 Uiso 1 1 calc R
C26 C 0.1176(3) 0.4825(3) 0.5187(3) 0.0250(6) Uani 1 1 d .
H26 H 0.1270 0.5576 0.4617 0.030 Uiso 1 1 calc R

loop_
_atom_site_aniso_label
_atom_site_aniso_U_11
_atom_site_aniso_U_22
_atom_site_aniso_U_33
_atom_site_aniso_U_23
_atom_site_aniso_U_13
_atom_site_aniso_U_12
P1 0.0149(3) 0.0210(3) 0.0222(3) -0.0013(3) 0.0026(2) -0.0006(3)
O1 0.0192(9) 0.0278(11) 0.0282(11) -0.0036(9) 0.0060(8) -0.0027(8)
O2 0.0274(11) 0.0260(12) 0.0380(12) -0.0046(10) 0.0002(9) 0.0074(9)
O3 0.0230(9) 0.0278(12) 0.0285(11) -0.0037(9) 0.0037(8) -0.0031(8)
N1 0.0207(11) 0.0265(14) 0.0254(12) 0.0017(10) 0.0043(9) -0.0021(9)
C1 0.0204(12) 0.0168(13) 0.0252(12) 0.0043(13) 0.0014(10) 0.0018(12)
C2 0.0249(14) 0.0221(16) 0.0277(14) 0.0019(13) -0.0003(11) 0.0022(12)
C3 0.0298(15) 0.0296(17) 0.0292(15) -0.0009(13) -0.0079(12) -0.0046(13)
C4 0.0198(13) 0.036(2) 0.0413(17) 0.0027(14) -0.0085(12) -0.0003(12)
C5 0.0171(13) 0.0300(17) 0.0374(17) 0.0034(13) -0.0012(12) 0.0017(12)
C6 0.0185(12) 0.0185(13) 0.0271(15) 0.0047(12) 0.0010(11) -0.0013(11)
C7 0.0147(12) 0.0213(15) 0.0293(14) 0.0027(12) 0.0072(10) -0.0006(11)
C8 0.0252(14) 0.0330(18) 0.0360(16) -0.0099(14) 0.0097(12) -0.0004(13)
C9 0.0284(15) 0.0342(18) 0.0244(14) -0.0020(14) 0.0074(12) -0.0074(13)
C10 0.0288(15) 0.0363(19) 0.0257(14) -0.0055(13) -0.0008(12) -0.0042(14)
C11 0.0172(12) 0.0260(15) 0.0228(13) 0.0008(12) 0.0032(10) 0.0043(11)
C12 0.0179(13) 0.0306(17) 0.0298(15) -0.0064(13) 0.0017(11) -0.0004(11)
C13 0.0227(14) 0.047(2) 0.0265(15) -0.0064(14) -0.0009(11) 0.0107(14)
C14 0.0278(14) 0.0373(19) 0.0255(14) 0.0049(14) 0.0049(12) 0.0133(14)
C15 0.0229(13) 0.0290(17) 0.0319(16) 0.0026(14) 0.0087(12) 0.0027(13)
C16 0.0176(12) 0.0285(17) 0.0254(14) -0.0025(12) 0.0029(11) -0.0004(11)
C21 0.0152(11) 0.0322(19) 0.0223(13) -0.0060(11) 0.0032(10) -0.0015(10)
C22 0.0273(14) 0.0286(17) 0.0291(16) -0.0003(13) 0.0022(12) 0.0016(12)
C23 0.0295(15) 0.0377(18) 0.0250(16) 0.0020(14) 0.0022(12) -0.0025(14)
C24 0.0183(13) 0.0399(19) 0.0248(14) -0.0086(14) 0.0039(11) -0.0062(13)
C25 0.0148(12) 0.0334(17) 0.0363(16) -0.0074(14) 0.0036(11) 0.0015(12)
C26 0.0180(12) 0.0252(15) 0.0321(15) -0.0012(13) 0.0034(11) -0.0016(11)

loop_
_atom_type_symbol
_atom_type_description
_atom_type_scat_dispersion_real
_atom_type_scat_dispersion_imag
_atom_type_scat_source
C C 0.0181 0.0091 'International Tables Vol C Tables 4.2.6.8 and 6.1.1.4'
H H 0.0000 0.0000 'International Tables Vol C Tables 4.2.6.8 and 6.1.1.4'
N N 0.0311 0.0180 'International Tables Vol C Tables 4.2.6.8 and 6.1.1.4'
O O 0.0492 0.0322 'International Tables Vol C Tables 4.2.6.8 and 6.1.1.4'
P P 0.2955 0.4335 'International Tables Vol C Tables 4.2.6.8 and 6.1.1.4'

loop_
_geom_angle_atom_site_label_1
_geom_angle_atom_site_label_2
_geom_angle_atom_site_label_3
_geom_angle
O1 P1 C1 114.69(13)
O1 P1 C11 113.78(13)
O1 P1 C21 109.17(13)
C11 P1 C1 106.54(13)
C11 P1 C21 106.70(13)
C21 P1 C1 105.36(12)
C7 O2 C8 105.2(2)
C7 N1 C9 106.4(3)
C2 C1 P1 119.6(2)
C2 C1 C6 118.9(2)
C6 C1 P1 121.5(2)
C3 C2 C1 121.6(3)
C2 C3 C4 119.4(3)
C5 C4 C3 120.0(3)
C4 C5 C6 120.9(3)
C1 C6 C7 123.7(2)
C5 C6 C1 119.2(3)
C5 C6 C7 117.0(3)
O2 C7 C6 114.2(2)
N1 C7 O2 119.6(3)
N1 C7 C6 126.2(3)
O2 C8 C9 103.9(2)
N1 C9 C8 104.7(2)
N1 C9 C10 109.9(2)
C10 C9 C8 113.6(3)
O3 C10 C9 112.1(2)
C12 C11 P1 118.0(2)
C16 C11 P1 122.2(2)
C16 C11 C12 119.8(3)
C13 C12 C11 119.3(3)
C14 C13 C12 120.7(3)
C13 C14 C15 119.7(3)
C16 C15 C14 120.1(3)
C15 C16 C11 120.4(3)
C22 C21 P1 116.4(2)
C26 C21 P1 123.4(2)
C26 C21 C22 120.1(3)
C23 C22 C21 120.2(3)
C22 C23 C24 119.3(3)
C25 C24 C23 120.4(3)
C24 C25 C26 120.4(3)
C21 C26 C25 119.6(3)

loop_
_geom_bond_atom_site_label_1
_geom_bond_atom_site_label_2
_geom_bond_distance
P1 O1 1.487(2)
P1 C1 1.817(3)
P1 C11 1.806(3)
P1 C21 1.816(3)
O2 C7 1.358(4)
O2 C8 1.460(4)
O3 C10 1.418(4)
N1 C7 1.261(4)
N1 C9 1.475(4)
C1 C2 1.392(4)
C1 C6 1.406(4)
C2 C3 1.389(4)
C3 C4 1.390(5)
C4 C5 1.382(5)
C5 C6 1.402(4)
C6 C7 1.481(4)
C8 C9 1.535(5)
C9 C10 1.529(4)
C11 C12 1.400(4)
C11 C16 1.392(4)
C12 C13 1.390(5)
C13 C14 1.382(5)
C14 C15 1.396(5)
C15 C16 1.378(5)
C21 C22 1.392(5)
C21 C26 1.383(4)
C22 C23 1.391(5)
C23 C24 1.393(5)
C24 C25 1.373(5)
C25 C26 1.396(4)

loop_
_geom_hbond_atom_site_label_D
_geom_hbond_atom_site_label_H
_geom_hbond_atom_site_label_A
_geom_hbond_distance_DH
_geom_hbond_distance_HA
_geom_hbond_distance_DA
_geom_hbond_angle_DHA
O3 H3 O1 0.84 1.85 2.681(3) 170.6

loop_
_geom_torsion_atom_site_label_1
_geom_torsion_atom_site_label_2
_geom_torsion_atom_site_label_3
_geom_torsion_atom_site_label_4
_geom_torsion
P1 C1 C2 C3 179.4(2)
P1 C1 C6 C5 -177.9(2)
P1 C1 C6 C7 3.4(4)
P1 C11 C12 C13 178.3(2)
P1 C11 C16 C15 -177.8(2)
P1 C21 C22 C23 -177.3(2)
P1 C21 C26 C25 177.8(2)
O1 P1 C1 C2 -141.2(2)
O1 P1 C1 C6 37.0(3)
O1 P1 C11 C12 18.4(3)
O1 P1 C11 C16 -163.1(2)
O1 P1 C21 C22 41.2(2)
O1 P1 C21 C26 -136.4(2)
O2 C8 C9 N1 5.2(3)
O2 C8 C9 C10 -114.7(3)
N1 C9 C10 O3 -64.3(3)
C1 P1 C11 C12 145.8(2)
C1 P1 C11 C16 -35.7(3)
C1 P1 C21 C22 -82.4(2)
C1 P1 C21 C26 99.9(2)
C1 C2 C3 C4 -1.6(5)
C1 C6 C7 O2 -130.5(3)
C1 C6 C7 N1 51.2(4)
C2 C1 C6 C5 0.4(4)
C2 C1 C6 C7 -178.4(3)
C2 C3 C4 C5 0.5(5)
C3 C4 C5 C6 1.0(5)
C4 C5 C6 C1 -1.4(5)
C4 C5 C6 C7 177.4(3)
C5 C6 C7 O2 50.7(4)
C5 C6 C7 N1 -127.5(3)
C6 C1 C2 C3 1.2(5)
C7 O2 C8 C9 -4.1(3)
C7 N1 C9 C8 -4.6(3)
C7 N1 C9 C10 117.8(3)
C8 O2 C7 N1 1.4(3)
C8 O2 C7 C6 -177.0(2)
C8 C9 C10 O3 52.6(4)
C9 N1 C7 O2 2.2(3)
C9 N1 C7 C6 -179.7(3)
C11 P1 C1 C2 92.0(3)
C11 P1 C1 C6 -89.8(3)
C11 P1 C21 C22 164.6(2)
C11 P1 C21 C26 -13.1(3)
C11 C12 C13 C14 0.6(5)
C12 C11 C16 C15 0.7(4)
C12 C13 C14 C15 -1.3(5)
C13 C14 C15 C16 1.7(5)
C14 C15 C16 C11 -1.4(4)
C16 C11 C12 C13 -0.3(4)
C21 P1 C1 C2 -21.1(3)
C21 P1 C1 C6 157.1(2)
C21 P1 C11 C12 -102.1(2)
C21 P1 C11 C16 76.4(3)
C21 C22 C23 C24 -0.8(5)
C22 C21 C26 C25 0.3(4)
C22 C23 C24 C25 0.5(5)
C23 C24 C25 C26 0.3(4)
C24 C25 C26 C21 -0.6(4)
C26 C21 C22 C23 0.5(4)
